data_7249919
loop_
_publ_author_name
'Li, Haitao'
'Qin, Guangshan'
'Guo, Zhenwei'
'Guo, Fang'

_publ_section_title
;
 Metallo-hydrogen bonded organic frameworks with nitrogen tridentate
 ligands: exploring inclusion and dye adsorption properties
;
_journal_issue 12
_journal_name_full CrystEngComm
_journal_page_first 1773
_journal_page_last 1780
_journal_paper_doi 10.1039/D4CE01215A
_journal_volume 27
_journal_year 2025
_chemical_formula_moiety 'Cl4 Zn, Cl, C24 H42 N3 O3, 0.725(H2 O1), 0.334(O)'
_chemical_formula_sum 'C24 H44 Cl5 N3 O4 Zn'
_chemical_formula_weight 681.24
_space_group_crystal_system monoclinic
_space_group_IT_number 14
_space_group_name_Hall '-P 2yn'
_space_group_name_H-M_alt 'P 1 21/n 1'
_atom_sites_solution_hydrogens mixed
_atom_sites_solution_primary iterative
_audit_creation_date 2025-01-13
_audit_creation_method
;
Olex2 1.5
(compiled 2023.03.06 svn.rbb2c1857 for OlexSys, GUI svn.r6748)
;
_audit_update_record
;
2025-01-16 deposited with the CCDC.	2025-02-04 downloaded from the CCDC.
;
_cell_angle_alpha 90
_cell_angle_beta 106.7130(10)
_cell_angle_gamma 90
_cell_formula_units_Z 4
_cell_length_a 10.9164(4)
_cell_length_b 19.7454(8)
_cell_length_c 15.8657(6)
_cell_measurement_reflns_used 9938
_cell_measurement_temperature 293.15
_cell_measurement_theta_max 23.96
_cell_measurement_theta_min 2.20
_cell_volume 3275.4(2)
_computing_cell_refinement 'SAINT V8.40A (Bruker, 2019)'
_computing_data_collection 'Bruker APEX2'
_computing_data_reduction 'SAINT V8.40A (Bruker, 2019)'
_computing_molecular_graphics 'Olex2 1.5 (Dolomanov et al., 2009)'
_computing_publication_material 'Olex2 1.5 (Dolomanov et al., 2009)'
_computing_structure_refinement 'SHELXL 2018/3 (Sheldrick, 2015)'
_computing_structure_solution 'olex2.solve 1.5 (Bourhis et al., 2015)'
_diffrn_ambient_temperature 293.15
_diffrn_measured_fraction_theta_full 0.991
_diffrn_measured_fraction_theta_max 0.992
_diffrn_measurement_device_type 'Bruker APEX-II CCD'
_diffrn_measurement_method '\f and \w scans'
_diffrn_radiation_type MoK\a
_diffrn_radiation_wavelength 0.71073
_diffrn_reflns_av_R_equivalents 0.0626
_diffrn_reflns_av_unetI/netI 0.0381
_diffrn_reflns_Laue_measured_fraction_full 0.991
_diffrn_reflns_Laue_measured_fraction_max 0.992
_diffrn_reflns_limit_h_max 12
_diffrn_reflns_limit_h_min -12
_diffrn_reflns_limit_k_max 22
_diffrn_reflns_limit_k_min -23
_diffrn_reflns_limit_l_max 18
_diffrn_reflns_limit_l_min -18
_diffrn_reflns_number 44126
_diffrn_reflns_point_group_measured_fraction_full 0.991
_diffrn_reflns_point_group_measured_fraction_max 0.992
_diffrn_reflns_theta_full 25.000
_diffrn_reflns_theta_max 25.026
_diffrn_reflns_theta_min 2.856
_diffrn_source_current 30.0
_diffrn_source_power 1.5
_diffrn_source_voltage 50.0
_diffrn_standards_number 0
_exptl_absorpt_coefficient_mu 1.190
_exptl_absorpt_correction_T_max 0.7455
_exptl_absorpt_correction_T_min 0.6315
_exptl_absorpt_correction_type none
_exptl_absorpt_process_details
;
SADABS-2016/2 (Bruker,2016/2) was used for absorption correction.
wR2(int) was 0.0896 before and 0.0591 after correction.
The Ratio of minimum to maximum transmission is 0.8471.
The \l/2 correction factor is Not present.
;
_exptl_crystal_colour colourless
_exptl_crystal_colour_primary colourless
_exptl_crystal_density_diffrn 1.381
_exptl_crystal_description block
_exptl_crystal_F_000 1424
_exptl_crystal_size_max 0.12
_exptl_crystal_size_mid 0.1
_exptl_crystal_size_min 0.1
_refine_diff_density_max 0.957
_refine_diff_density_min -0.565
_refine_diff_density_rms 0.083
_refine_ls_extinction_method none
_refine_ls_goodness_of_fit_ref 1.022
_refine_ls_hydrogen_treatment mixed
_refine_ls_matrix_type full
_refine_ls_number_parameters 366
_refine_ls_number_reflns 5731
_refine_ls_number_restraints 10
_refine_ls_restrained_S_all 1.026
_refine_ls_R_factor_all 0.0852
_refine_ls_R_factor_gt 0.0548
_refine_ls_shift/su_max 0.001
_refine_ls_shift/su_mean 0.000
_refine_ls_structure_factor_coef Fsqd
_refine_ls_weighting_details 'w=1/[\s^2^(Fo^2^)+(0.0853P)^2^+3.1419P] where P=(Fo^2^+2Fc^2^)/3'
_refine_ls_weighting_scheme calc
_refine_ls_wR_factor_gt 0.1385
_refine_ls_wR_factor_ref 0.1580
_reflns_Friedel_coverage 0.000
_reflns_number_gt 4046
_reflns_number_total 5731
_reflns_threshold_expression 'I > 2\s(I)'
_cod_data_source_file d4ce01215a2.cif
_cod_data_source_block 240604_l1_0m_a
_cod_depositor_comments 'Adding full bibliography for 7249917--7249919.cif.'
_cod_database_code 7249919
_shelx_shelxl_version_number 2018/3
_shelx_space_group_comment
;
The symmetry employed for this shelxl refinement is uniquely defined
by the following loop, which should always be used as a source of
symmetry information in preference to the above space-group names.
They are only intended as comments.
;
_shelx_estimated_absorpt_t_max 0.890
_shelx_estimated_absorpt_t_min 0.870
_olex2_refinement_description
;
1. Fixed Uiso
 At 1.2 times of:
  All C(H,H) groups, All N(H) groups
 At 1.5 times of:
  All C(H,H,H) groups
2. Restrained distances
 O4-H4A
 0.89 with sigma of 0.01
 H4B-O4
 0.89 with sigma of 0.01
 H4A-H4B
 1.39 with sigma of 0.01
3. Uiso/Uaniso restraints and constraints
Uanis(O6) \\sim Ueq: with sigma of 0.005 and sigma for terminal atoms of 0.01
4. Others
 1*[Sof(O4)+Sof(H4A)+Sof(H4B)]+1*[Sof(O5)]+1*[Sof(O6)]=1 with esd of 0.01
 Sof(O4)=Sof(H4A)=Sof(H4B)=FVAR(1)
5.a Ternary CH refined with riding coordinates:
 N2(H2), N1(H1), N3(H3)
5.b Secondary CH2 refined with riding coordinates:
 C19(H19A,H19B), C18(H18A,H18B), C17(H17A,H17B), C16(H16A,H16B), C15(H15A,
 H15B), C10(H10A,H10B), C14(H14A,H14B), C13(H13A,H13B), C12(H12A,H12B),
 C11(H11A,H11B), C20(H20A,H20B), C21(H21A,H21B), C22(H22A,H22B), C23(H23A,H23B),
  C24(H24A,H24B)
5.c Idealised Me refined as rotating group:
 C7(H7A,H7B,H7C), C9(H9A,H9B,H9C), C8(H8A,H8B,H8C)
;
_olex2_submission_special_instructions 'No special instructions were received'

loop_
_space_group_symop_operation_xyz
'x, y, z'
'-x+1/2, y+1/2, -z+1/2'
'-x, -y, -z'
'x-1/2, -y-1/2, z-1/2'

loop_
_atom_site_label
_atom_site_type_symbol
_atom_site_fract_x
_atom_site_fract_y
_atom_site_fract_z
_atom_site_U_iso_or_equiv
_atom_site_adp_type
_atom_site_occupancy
_atom_site_site_symmetry_order
_atom_site_calc_flag
_atom_site_refinement_flags_posn
_atom_site_refinement_flags_adp
_atom_site_refinement_flags_occupancy
_atom_site_disorder_assembly
_atom_site_disorder_group
Zn1 Zn 0.27630(5) 0.84250(3) 0.61227(3) 0.04728(19) Uani 1 1 d . . . . .
Cl1 Cl 0.31353(14) 0.81304(8) 0.75540(8) 0.0745(4) Uani 1 1 d . . . . .
Cl2 Cl 0.25037(15) 0.74922(6) 0.52481(9) 0.0699(4) Uani 1 1 d . . . . .
Cl3 Cl 0.44798(13) 0.90183(7) 0.59746(8) 0.0627(4) Uani 1 1 d . . . . .
Cl4 Cl 0.10033(14) 0.90728(9) 0.56341(11) 0.0896(5) Uani 1 1 d . . . . .
Cl5 Cl 0.63961(12) 0.48002(7) 0.67983(10) 0.0715(4) Uani 1 1 d . . . . .
O2 O 0.2788(3) 0.56319(16) 0.6976(2) 0.0529(8) Uani 1 1 d . . . . .
O1 O 0.8954(3) 0.44180(16) 0.5147(2) 0.0538(8) Uani 1 1 d . . . . .
O3 O 0.7301(3) 0.87096(19) 0.4122(2) 0.0652(9) Uani 1 1 d . . . . .
N2 N 0.5371(3) 0.60498(16) 0.7799(2) 0.0353(7) Uani 1 1 d . . . . .
H2 H 0.582958 0.569953 0.757258 0.042 Uiso 1 1 calc R U . . .
N1 N 0.9221(3) 0.51549(16) 0.6747(2) 0.0342(7) Uani 1 1 d . . . . .
H1 H 0.841705 0.504886 0.687782 0.041 Uiso 1 1 calc R U . . .
N3 N 0.7763(3) 0.81701(18) 0.5872(2) 0.0454(9) Uani 1 1 d . . . . .
H3 H 0.691595 0.799992 0.586298 0.055 Uiso 1 1 calc R U . . .
C7 C 1.0483(4) 0.6945(2) 0.6788(3) 0.0499(11) Uani 1 1 d . . . . .
H7A H 1.020394 0.684772 0.616876 0.075 Uiso 1 1 calc R U . . .
H7B H 1.117318 0.664706 0.707188 0.075 Uiso 1 1 calc R U . . .
H7C H 1.077116 0.740616 0.687561 0.075 Uiso 1 1 calc R U . . .
C19 C 0.4507(4) 0.6418(2) 0.7029(3) 0.0466(11) Uani 1 1 d . . . . .
H19A H 0.500760 0.661586 0.667624 0.056 Uiso 1 1 calc R U . . .
H19B H 0.407036 0.678169 0.723724 0.056 Uiso 1 1 calc R U . . .
C18 C 0.3544(4) 0.5935(2) 0.6480(3) 0.0516(11) Uani 1 1 d . . . . .
H18A H 0.298927 0.617495 0.598170 0.062 Uiso 1 1 calc R U . . .
H18B H 0.398433 0.558310 0.625425 0.062 Uiso 1 1 calc R U . . .
C17 C 0.3580(4) 0.5262(2) 0.7691(3) 0.0531(12) Uani 1 1 d . . . . .
H17A H 0.400723 0.490344 0.746596 0.064 Uiso 1 1 calc R U . . .
H17B H 0.305553 0.505330 0.801909 0.064 Uiso 1 1 calc R U . . .
C16 C 0.4568(4) 0.5708(2) 0.8297(3) 0.0483(11) Uani 1 1 d . . . . .
H16A H 0.414660 0.604716 0.855803 0.058 Uiso 1 1 calc R U . . .
H16B H 0.511025 0.543701 0.876851 0.058 Uiso 1 1 calc R U . . .
C15 C 0.6356(4) 0.6521(2) 0.8391(3) 0.0391(9) Uani 1 1 d . . . . .
H15A H 0.594636 0.694215 0.847225 0.047 Uiso 1 1 calc R U . . .
H15B H 0.670354 0.631237 0.896374 0.047 Uiso 1 1 calc R U . . .
C3 C 0.7423(4) 0.66659(19) 0.7989(2) 0.0332(9) Uani 1 1 d . . . . .
C4 C 0.7526(4) 0.72778(19) 0.7584(3) 0.0353(9) Uani 1 1 d . . . . .
C9 C 0.6632(5) 0.7855(2) 0.7595(4) 0.0560(12) Uani 1 1 d . . . . .
H9A H 0.580840 0.776183 0.719048 0.084 Uiso 1 1 calc R U . . .
H9B H 0.696843 0.826487 0.742389 0.084 Uiso 1 1 calc R U . . .
H9C H 0.654782 0.790612 0.817741 0.084 Uiso 1 1 calc R U . . .
C5 C 0.8523(4) 0.73688(19) 0.7184(3) 0.0355(9) Uani 1 1 d . . . . .
C6 C 0.9379(3) 0.6842(2) 0.7177(2) 0.0342(9) Uani 1 1 d . . . . .
C1 C 0.9237(3) 0.62203(19) 0.7576(2) 0.0329(9) Uani 1 1 d . . . . .
C2 C 0.8322(4) 0.61425(19) 0.8033(2) 0.0329(9) Uani 1 1 d . . . . .
C8 C 0.8323(4) 0.5527(2) 0.8593(3) 0.0454(10) Uani 1 1 d . . . . .
H8A H 0.846528 0.566271 0.919416 0.068 Uiso 1 1 calc R U . . .
H8B H 0.899175 0.522472 0.855078 0.068 Uiso 1 1 calc R U . . .
H8C H 0.751267 0.530091 0.838964 0.068 Uiso 1 1 calc R U . . .
C10 C 1.0009(4) 0.5608(2) 0.7477(3) 0.0373(9) Uani 1 1 d . . . . .
H10A H 1.026023 0.535779 0.802624 0.045 Uiso 1 1 calc R U . . .
H10B H 1.077879 0.575095 0.733856 0.045 Uiso 1 1 calc R U . . .
C14 C 0.9912(4) 0.4502(2) 0.6722(3) 0.0444(10) Uani 1 1 d . . . . .
H14A H 1.001980 0.425823 0.726917 0.053 Uiso 1 1 calc R U . . .
H14B H 1.075431 0.459739 0.666111 0.053 Uiso 1 1 calc R U . . .
C13 C 0.9168(5) 0.4070(2) 0.5958(3) 0.0535(12) Uani 1 1 d . . . . .
H13A H 0.963931 0.365597 0.593980 0.064 Uiso 1 1 calc R U . . .
H13B H 0.835232 0.394611 0.604417 0.064 Uiso 1 1 calc R U . . .
C12 C 0.8206(5) 0.5003(3) 0.5157(3) 0.0571(12) Uani 1 1 d . . . . .
H12A H 0.740592 0.487068 0.526121 0.069 Uiso 1 1 calc R U . . .
H12B H 0.800791 0.522512 0.458867 0.069 Uiso 1 1 calc R U . . .
C11 C 0.8900(5) 0.5491(2) 0.5863(3) 0.0466(10) Uani 1 1 d . . . . .
H11A H 0.967994 0.564298 0.574452 0.056 Uiso 1 1 calc R U . . .
H11B H 0.836670 0.588459 0.586035 0.056 Uiso 1 1 calc R U . . .
C20 C 0.8676(4) 0.8055(2) 0.6790(3) 0.0432(10) Uani 1 1 d . . . . .
H20A H 0.954780 0.809707 0.676005 0.052 Uiso 1 1 calc R U . . .
H20B H 0.853790 0.840737 0.717846 0.052 Uiso 1 1 calc R U . . .
C21 C 0.8181(5) 0.7814(2) 0.5160(3) 0.0590(13) Uani 1 1 d . . . . .
H21A H 0.816179 0.732829 0.524494 0.071 Uiso 1 1 calc R U . . .
H21B H 0.905310 0.794290 0.519868 0.071 Uiso 1 1 calc R U . . .
C22 C 0.7310(6) 0.7998(3) 0.4258(3) 0.0678(15) Uani 1 1 d . . . . .
H22A H 0.760173 0.777138 0.380852 0.081 Uiso 1 1 calc R U . . .
H22B H 0.644747 0.784387 0.420682 0.081 Uiso 1 1 calc R U . . .
C23 C 0.6827(6) 0.9040(3) 0.4747(3) 0.0685(15) Uani 1 1 d . . . . .
H23A H 0.596620 0.888180 0.469185 0.082 Uiso 1 1 calc R U . . .
H23B H 0.678485 0.952330 0.463151 0.082 Uiso 1 1 calc R U . . .
C24 C 0.7656(5) 0.8914(2) 0.5672(3) 0.0557(12) Uani 1 1 d . . . . .
H24A H 0.850182 0.909961 0.574086 0.067 Uiso 1 1 calc R U . . .
H24B H 0.729198 0.914162 0.608525 0.067 Uiso 1 1 calc R U . . .
O4 O 0.5515(4) 0.7338(3) 0.5419(3) 0.0628(19) Uani 0.725(11) 1 d D . P A 1
O5 O 0.617(2) 0.6369(10) 0.3746(13) 0.053(8) Uani 0.154(10) 1 d . . P B 2
O6 O 0.554(2) 0.5976(11) 0.5004(16) 0.082(9) Uani 0.180(11) 1 d . U P C 3
H4A H 0.477(3) 0.752(3) 0.542(5) 0.08(3) Uiso 0.725(11) 1 d D . P A 1
H4B H 0.528(4) 0.6959(15) 0.509(3) 0.026(14) Uiso 0.725(11) 1 d D . P A 1

loop_
_atom_site_aniso_label
_atom_site_aniso_U_11
_atom_site_aniso_U_22
_atom_site_aniso_U_33
_atom_site_aniso_U_23
_atom_site_aniso_U_13
_atom_site_aniso_U_12
Zn1 0.0454(3) 0.0513(3) 0.0423(3) 0.0006(2) 0.0082(2) -0.0097(2)
Cl1 0.0853(10) 0.0901(10) 0.0457(7) 0.0048(7) 0.0150(6) -0.0456(8)
Cl2 0.0942(10) 0.0470(7) 0.0575(8) -0.0035(6) 0.0042(7) -0.0056(6)
Cl3 0.0656(8) 0.0714(8) 0.0536(7) 0.0053(6) 0.0213(6) -0.0246(6)
Cl4 0.0648(9) 0.1135(13) 0.0759(10) -0.0314(9) -0.0029(7) 0.0314(8)
Cl5 0.0472(7) 0.0831(10) 0.0907(10) -0.0374(8) 0.0304(7) -0.0120(6)
O2 0.0336(16) 0.064(2) 0.0587(19) 0.0155(16) 0.0094(14) -0.0032(14)
O1 0.072(2) 0.0497(19) 0.0449(18) -0.0062(15) 0.0258(16) -0.0029(16)
O3 0.073(2) 0.072(2) 0.058(2) 0.0161(18) 0.0297(19) 0.0044(18)
N2 0.0343(17) 0.0371(18) 0.0380(18) 0.0000(15) 0.0161(15) 0.0001(14)
N1 0.0336(17) 0.0347(18) 0.0351(17) -0.0018(14) 0.0109(14) 0.0023(14)
N3 0.049(2) 0.041(2) 0.048(2) 0.0073(17) 0.0184(17) 0.0022(16)
C7 0.039(2) 0.043(3) 0.073(3) 0.005(2) 0.024(2) -0.0043(19)
C19 0.044(2) 0.047(3) 0.045(2) 0.010(2) 0.007(2) 0.001(2)
C18 0.044(3) 0.058(3) 0.047(3) 0.011(2) 0.003(2) -0.005(2)
C17 0.039(2) 0.060(3) 0.060(3) 0.014(2) 0.015(2) -0.006(2)
C16 0.043(2) 0.062(3) 0.045(2) 0.011(2) 0.019(2) 0.000(2)
C15 0.038(2) 0.041(2) 0.038(2) -0.0062(18) 0.0118(18) -0.0013(18)
C3 0.035(2) 0.033(2) 0.031(2) -0.0079(17) 0.0090(16) 0.0003(16)
C4 0.036(2) 0.034(2) 0.037(2) -0.0081(17) 0.0100(17) 0.0013(17)
C9 0.062(3) 0.039(2) 0.074(3) -0.004(2) 0.032(3) 0.009(2)
C5 0.035(2) 0.030(2) 0.039(2) -0.0033(17) 0.0076(17) -0.0042(16)
C6 0.028(2) 0.037(2) 0.035(2) -0.0028(17) 0.0052(16) -0.0045(16)
C1 0.028(2) 0.034(2) 0.034(2) -0.0055(17) 0.0034(16) 0.0001(16)
C2 0.031(2) 0.036(2) 0.0286(19) -0.0029(16) 0.0034(16) -0.0034(16)
C8 0.048(3) 0.047(2) 0.041(2) 0.010(2) 0.012(2) 0.004(2)
C10 0.032(2) 0.038(2) 0.040(2) -0.0053(18) 0.0076(17) -0.0005(17)
C14 0.051(3) 0.036(2) 0.046(2) -0.0006(19) 0.015(2) 0.0094(19)
C13 0.073(3) 0.039(2) 0.053(3) -0.003(2) 0.025(2) -0.001(2)
C12 0.074(3) 0.057(3) 0.036(2) -0.002(2) 0.010(2) -0.001(3)
C11 0.064(3) 0.041(2) 0.035(2) 0.0022(19) 0.017(2) 0.004(2)
C20 0.050(3) 0.031(2) 0.047(2) -0.0024(19) 0.012(2) -0.0035(18)
C21 0.074(3) 0.047(3) 0.058(3) -0.006(2) 0.021(3) 0.006(2)
C22 0.080(4) 0.077(4) 0.046(3) -0.001(3) 0.017(3) -0.001(3)
C23 0.079(4) 0.068(3) 0.064(3) 0.022(3) 0.030(3) 0.022(3)
C24 0.078(3) 0.039(2) 0.057(3) 0.010(2) 0.032(3) 0.018(2)
O4 0.049(3) 0.073(4) 0.069(4) -0.004(3) 0.021(2) -0.009(3)
O5 0.068(15) 0.046(13) 0.045(13) -0.012(9) 0.014(10) -0.037(10)
O6 0.070(11) 0.074(11) 0.093(12) -0.014(8) 0.007(8) 0.021(7)

loop_
_atom_type_symbol
_atom_type_description
_atom_type_scat_dispersion_real
_atom_type_scat_dispersion_imag
_atom_type_scat_source
C C 0.0033 0.0016 'International Tables Vol C Tables 4.2.6.8 and 6.1.1.4'
H H 0.0000 0.0000 'International Tables Vol C Tables 4.2.6.8 and 6.1.1.4'
Cl Cl 0.1484 0.1585 'International Tables Vol C Tables 4.2.6.8 and 6.1.1.4'
N N 0.0061 0.0033 'International Tables Vol C Tables 4.2.6.8 and 6.1.1.4'
O O 0.0106 0.0060 'International Tables Vol C Tables 4.2.6.8 and 6.1.1.4'
Zn Zn 0.2839 1.4301 'International Tables Vol C Tables 4.2.6.8 and 6.1.1.4'

loop_
_geom_angle_atom_site_label_1
_geom_angle_atom_site_label_2
_geom_angle_atom_site_label_3
_geom_angle
_geom_angle_site_symmetry_1
_geom_angle_site_symmetry_3
_geom_angle_publ_flag
Cl1 Zn1 Cl2 111.02(6) . . ?
Cl1 Zn1 Cl3 108.64(5) . . ?
Cl2 Zn1 Cl3 108.37(6) . . ?
Cl4 Zn1 Cl1 112.36(7) . . ?
Cl4 Zn1 Cl2 107.81(6) . . ?
Cl4 Zn1 Cl3 108.54(7) . . ?
C17 O2 C18 110.0(3) . . ?
C13 O1 C12 109.2(3) . . ?
C23 O3 C22 109.9(4) . . ?
C19 N2 H2 108.2 . . ?
C19 N2 C16 108.7(3) . . ?
C19 N2 C15 111.9(3) . . ?
C16 N2 H2 108.2 . . ?
C16 N2 C15 111.4(3) . . ?
C15 N2 H2 108.2 . . ?
C10 N1 H1 108.1 . . ?
C14 N1 H1 108.1 . . ?
C14 N1 C10 110.3(3) . . ?
C14 N1 C11 109.8(3) . . ?
C11 N1 H1 108.1 . . ?
C11 N1 C10 112.4(3) . . ?
C20 N3 H3 108.5 . . ?
C21 N3 H3 108.5 . . ?
C21 N3 C20 112.9(3) . . ?
C24 N3 H3 108.5 . . ?
C24 N3 C20 109.7(3) . . ?
C24 N3 C21 108.6(3) . . ?
H7A C7 H7B 109.5 . . ?
H7A C7 H7C 109.5 . . ?
H7B C7 H7C 109.5 . . ?
C6 C7 H7A 109.5 . . ?
C6 C7 H7B 109.5 . . ?
C6 C7 H7C 109.5 . . ?
N2 C19 H19A 109.7 . . ?
N2 C19 H19B 109.7 . . ?
N2 C19 C18 109.6(3) . . ?
H19A C19 H19B 108.2 . . ?
C18 C19 H19A 109.7 . . ?
C18 C19 H19B 109.7 . . ?
O2 C18 C19 111.5(4) . . ?
O2 C18 H18A 109.3 . . ?
O2 C18 H18B 109.3 . . ?
C19 C18 H18A 109.3 . . ?
C19 C18 H18B 109.3 . . ?
H18A C18 H18B 108.0 . . ?
O2 C17 H17A 109.3 . . ?
O2 C17 H17B 109.3 . . ?
O2 C17 C16 111.7(4) . . ?
H17A C17 H17B 107.9 . . ?
C16 C17 H17A 109.3 . . ?
C16 C17 H17B 109.3 . . ?
N2 C16 C17 110.2(4) . . ?
N2 C16 H16A 109.6 . . ?
N2 C16 H16B 109.6 . . ?
C17 C16 H16A 109.6 . . ?
C17 C16 H16B 109.6 . . ?
H16A C16 H16B 108.1 . . ?
N2 C15 H15A 109.6 . . ?
N2 C15 H15B 109.6 . . ?
H15A C15 H15B 108.1 . . ?
C3 C15 N2 110.4(3) . . ?
C3 C15 H15A 109.6 . . ?
C3 C15 H15B 109.6 . . ?
C4 C3 C15 122.4(3) . . ?
C4 C3 C2 120.8(4) . . ?
C2 C3 C15 116.8(3) . . ?
C3 C4 C9 121.0(4) . . ?
C3 C4 C5 119.4(3) . . ?
C5 C4 C9 119.5(4) . . ?
C4 C9 H9A 109.5 . . ?
C4 C9 H9B 109.5 . . ?
C4 C9 H9C 109.5 . . ?
H9A C9 H9B 109.5 . . ?
H9A C9 H9C 109.5 . . ?
H9B C9 H9C 109.5 . . ?
C4 C5 C20 119.0(3) . . ?
C6 C5 C4 120.6(4) . . ?
C6 C5 C20 120.4(4) . . ?
C5 C6 C7 120.8(4) . . ?
C5 C6 C1 118.9(3) . . ?
C1 C6 C7 120.2(3) . . ?
C6 C1 C10 120.9(3) . . ?
C2 C1 C6 121.0(3) . . ?
C2 C1 C10 118.0(3) . . ?
C3 C2 C8 120.2(4) . . ?
C1 C2 C3 118.9(3) . . ?
C1 C2 C8 120.9(3) . . ?
C2 C8 H8A 109.5 . . ?
C2 C8 H8B 109.5 . . ?
C2 C8 H8C 109.5 . . ?
H8A C8 H8B 109.5 . . ?
H8A C8 H8C 109.5 . . ?
H8B C8 H8C 109.5 . . ?
N1 C10 H10A 109.7 . . ?
N1 C10 H10B 109.7 . . ?
C1 C10 N1 109.9(3) . . ?
C1 C10 H10A 109.7 . . ?
C1 C10 H10B 109.7 . . ?
H10A C10 H10B 108.2 . . ?
N1 C14 H14A 109.6 . . ?
N1 C14 H14B 109.6 . . ?
N1 C14 C13 110.4(3) . . ?
H14A C14 H14B 108.1 . . ?
C13 C14 H14A 109.6 . . ?
C13 C14 H14B 109.6 . . ?
O1 C13 C14 111.3(4) . . ?
O1 C13 H13A 109.4 . . ?
O1 C13 H13B 109.4 . . ?
C14 C13 H13A 109.4 . . ?
C14 C13 H13B 109.4 . . ?
H13A C13 H13B 108.0 . . ?
O1 C12 H12A 109.4 . . ?
O1 C12 H12B 109.4 . . ?
O1 C12 C11 111.2(4) . . ?
H12A C12 H12B 108.0 . . ?
C11 C12 H12A 109.4 . . ?
C11 C12 H12B 109.4 . . ?
N1 C11 C12 110.1(4) . . ?
N1 C11 H11A 109.6 . . ?
N1 C11 H11B 109.6 . . ?
C12 C11 H11A 109.6 . . ?
C12 C11 H11B 109.6 . . ?
H11A C11 H11B 108.2 . . ?
N3 C20 H20A 108.8 . . ?
N3 C20 H20B 108.8 . . ?
C5 C20 N3 114.0(3) . . ?
C5 C20 H20A 108.8 . . ?
C5 C20 H20B 108.8 . . ?
H20A C20 H20B 107.7 . . ?
N3 C21 H21A 109.5 . . ?
N3 C21 H21B 109.5 . . ?
N3 C21 C22 110.6(4) . . ?
H21A C21 H21B 108.1 . . ?
C22 C21 H21A 109.5 . . ?
C22 C21 H21B 109.5 . . ?
O3 C22 C21 110.7(4) . . ?
O3 C22 H22A 109.5 . . ?
O3 C22 H22B 109.5 . . ?
C21 C22 H22A 109.5 . . ?
C21 C22 H22B 109.5 . . ?
H22A C22 H22B 108.1 . . ?
O3 C23 H23A 109.3 . . ?
O3 C23 H23B 109.3 . . ?
O3 C23 C24 111.7(4) . . ?
H23A C23 H23B 107.9 . . ?
C24 C23 H23A 109.3 . . ?
C24 C23 H23B 109.3 . . ?
N3 C24 C23 110.9(4) . . ?
N3 C24 H24A 109.5 . . ?
N3 C24 H24B 109.5 . . ?
C23 C24 H24A 109.5 . . ?
C23 C24 H24B 109.5 . . ?
H24A C24 H24B 108.0 . . ?
H4A O4 H4B 102.5(15) . . ?

loop_
_geom_bond_atom_site_label_1
_geom_bond_atom_site_label_2
_geom_bond_distance
_geom_bond_site_symmetry_2
_geom_bond_publ_flag
Zn1 Cl1 2.2648(13) . ?
Zn1 Cl2 2.2742(14) . ?
Zn1 Cl3 2.2789(13) . ?
Zn1 Cl4 2.2518(15) . ?
O2 C18 1.426(5) . ?
O2 C17 1.415(5) . ?
O1 C13 1.418(5) . ?
O1 C12 1.418(6) . ?
O3 C22 1.421(6) . ?
O3 C23 1.405(6) . ?
N2 H2 0.9800 . ?
N2 C19 1.499(5) . ?
N2 C16 1.500(5) . ?
N2 C15 1.524(5) . ?
N1 H1 0.9800 . ?
N1 C10 1.519(5) . ?
N1 C14 1.500(5) . ?
N1 C11 1.501(5) . ?
N3 H3 0.9800 . ?
N3 C20 1.527(5) . ?
N3 C21 1.508(6) . ?
N3 C24 1.500(6) . ?
C7 H7A 0.9600 . ?
C7 H7B 0.9600 . ?
C7 H7C 0.9600 . ?
C7 C6 1.518(6) . ?
C19 H19A 0.9700 . ?
C19 H19B 0.9700 . ?
C19 C18 1.500(6) . ?
C18 H18A 0.9700 . ?
C18 H18B 0.9700 . ?
C17 H17A 0.9700 . ?
C17 H17B 0.9700 . ?
C17 C16 1.506(7) . ?
C16 H16A 0.9700 . ?
C16 H16B 0.9700 . ?
C15 H15A 0.9700 . ?
C15 H15B 0.9700 . ?
C15 C3 1.507(6) . ?
C3 C4 1.388(6) . ?
C3 C2 1.413(5) . ?
C4 C9 1.503(6) . ?
C4 C5 1.420(5) . ?
C9 H9A 0.9600 . ?
C9 H9B 0.9600 . ?
C9 H9C 0.9600 . ?
C5 C6 1.401(5) . ?
C5 C20 1.522(5) . ?
C6 C1 1.409(5) . ?
C1 C2 1.402(5) . ?
C1 C10 1.507(5) . ?
C2 C8 1.505(6) . ?
C8 H8A 0.9600 . ?
C8 H8B 0.9600 . ?
C8 H8C 0.9600 . ?
C10 H10A 0.9700 . ?
C10 H10B 0.9700 . ?
C14 H14A 0.9700 . ?
C14 H14B 0.9700 . ?
C14 C13 1.514(6) . ?
C13 H13A 0.9700 . ?
C13 H13B 0.9700 . ?
C12 H12A 0.9700 . ?
C12 H12B 0.9700 . ?
C12 C11 1.506(6) . ?
C11 H11A 0.9700 . ?
C11 H11B 0.9700 . ?
C20 H20A 0.9700 . ?
C20 H20B 0.9700 . ?
C21 H21A 0.9700 . ?
C21 H21B 0.9700 . ?
C21 C22 1.518(7) . ?
C22 H22A 0.9700 . ?
C22 H22B 0.9700 . ?
C23 H23A 0.9700 . ?
C23 H23B 0.9700 . ?
C23 C24 1.506(7) . ?
C24 H24A 0.9700 . ?
C24 H24B 0.9700 . ?
O4 H4A 0.883(10) . ?
O4 H4B 0.902(10) . ?

loop_
_geom_torsion_atom_site_label_1
_geom_torsion_atom_site_label_2
_geom_torsion_atom_site_label_3
_geom_torsion_atom_site_label_4
_geom_torsion
_geom_torsion_site_symmetry_1
_geom_torsion_site_symmetry_2
_geom_torsion_site_symmetry_3
_geom_torsion_site_symmetry_4
_geom_torsion_publ_flag
O2 C17 C16 N2 -57.6(5) . . . . ?
O1 C12 C11 N1 -58.8(5) . . . . ?
O3 C23 C24 N3 -58.0(6) . . . . ?
N2 C19 C18 O2 59.3(5) . . . . ?
N2 C15 C3 C4 104.3(4) . . . . ?
N2 C15 C3 C2 -75.0(4) . . . . ?
N1 C14 C13 O1 57.3(5) . . . . ?
N3 C21 C22 O3 58.1(6) . . . . ?
C7 C6 C1 C2 172.1(4) . . . . ?
C7 C6 C1 C10 -11.7(5) . . . . ?
C19 N2 C16 C17 54.6(5) . . . . ?
C19 N2 C15 C3 -77.8(4) . . . . ?
C18 O2 C17 C16 59.7(5) . . . . ?
C17 O2 C18 C19 -60.8(5) . . . . ?
C16 N2 C19 C18 -55.4(5) . . . . ?
C16 N2 C15 C3 160.3(3) . . . . ?
C15 N2 C19 C18 -178.9(3) . . . . ?
C15 N2 C16 C17 178.4(3) . . . . ?
C15 C3 C4 C9 5.4(6) . . . . ?
C15 C3 C4 C5 -177.2(4) . . . . ?
C15 C3 C2 C1 172.3(3) . . . . ?
C15 C3 C2 C8 -10.2(5) . . . . ?
C3 C4 C5 C6 1.6(6) . . . . ?
C3 C4 C5 C20 -176.4(4) . . . . ?
C4 C3 C2 C1 -7.1(5) . . . . ?
C4 C3 C2 C8 170.5(4) . . . . ?
C4 C5 C6 C7 -177.3(4) . . . . ?
C4 C5 C6 C1 -0.3(6) . . . . ?
C4 C5 C20 N3 -80.9(5) . . . . ?
C9 C4 C5 C6 179.1(4) . . . . ?
C9 C4 C5 C20 1.0(6) . . . . ?
C5 C6 C1 C2 -4.9(5) . . . . ?
C5 C6 C1 C10 171.3(3) . . . . ?
C6 C5 C20 N3 101.1(4) . . . . ?
C6 C1 C2 C3 8.5(5) . . . . ?
C6 C1 C2 C8 -169.0(4) . . . . ?
C6 C1 C10 N1 -97.6(4) . . . . ?
C2 C3 C4 C9 -175.3(4) . . . . ?
C2 C3 C4 C5 2.1(5) . . . . ?
C2 C1 C10 N1 78.7(4) . . . . ?
C10 N1 C14 C13 -176.3(3) . . . . ?
C10 N1 C11 C12 175.8(4) . . . . ?
C10 C1 C2 C3 -167.8(3) . . . . ?
C10 C1 C2 C8 14.7(5) . . . . ?
C14 N1 C10 C1 -172.6(3) . . . . ?
C14 N1 C11 C12 52.6(5) . . . . ?
C13 O1 C12 C11 63.0(5) . . . . ?
C12 O1 C13 C14 -62.2(5) . . . . ?
C11 N1 C10 C1 64.5(4) . . . . ?
C11 N1 C14 C13 -51.9(4) . . . . ?
C20 N3 C21 C22 -174.8(4) . . . . ?
C20 N3 C24 C23 176.4(4) . . . . ?
C20 C5 C6 C7 0.8(6) . . . . ?
C20 C5 C6 C1 177.7(3) . . . . ?
C21 N3 C20 C5 -78.2(5) . . . . ?
C21 N3 C24 C23 52.5(5) . . . . ?
C22 O3 C23 C24 61.8(6) . . . . ?
C23 O3 C22 C21 -61.7(6) . . . . ?
C24 N3 C20 C5 160.5(4) . . . . ?
C24 N3 C21 C22 -52.8(5) . . . . ?
